data_4110940
loop_
_publ_author_name
'Christos D. Malliakas'
'Mercouri G. Kanatzidis'

_publ_section_title
;
 Divergence in the Behavior of the Charge Density Wave inRETe3 (RE =
 Rare-Earth Element) with Temperature and RE Element
;
_journal_name_full 'Journal of the American Chemical Society'
_journal_page_first 12612
_journal_page_last 12613
_journal_paper_doi 10.1021/ja0641608
_journal_volume 128
_journal_year 2006
_chemical_formula_sum 'Er Te3'
_chemical_formula_weight 550.1
_chemical_name_systematic ' ?'
_space_group_IT_number 63
_symmetry_cell_setting orthorhombic
_symmetry_space_group_name_Hall '-C 2c 2'
_symmetry_space_group_name_H-M 'C m c m'
_audit_author_name 'Mercouri G. Kanatzidis'
_audit_contact_author_address
;
   Department of Chemistry
   Michigan State University 
   East Lansing, MI 48824
   USA
;
_audit_contact_author_email kanatzidis@chemistry.msu.edu
_audit_contact_author_fax 517-353-1793
_audit_contact_author_phone '517-355-9715 ext 174'
_audit_creation_method 'Jana2000 Version : 22/12/2005'
_cell_angle_alpha 90
_cell_angle_beta 90
_cell_angle_gamma 90
_cell_formula_units_Z 4
_cell_length_a 4.2772(8)
_cell_length_b 25.275(6)
_cell_length_c 4.2787(8)
_cell_measurement_reflns_used 6695
_cell_volume 462.55(16)
_computing_publication_material '(Jana2000; Petricek and Dusek, 2000)'
_computing_structure_refinement '(Jana2000; Petricek and Dusek, 2000)'
_diffrn_ambient_temperature 300.0(3)
_diffrn_detector 'image plate (34 cm diameter)'
_diffrn_detector_area_resol_mean 6.67
_diffrn_detector_type STOE
_diffrn_measured_fraction_theta_full 0.99
_diffrn_measurement_device '2-circle goniometer'
_diffrn_measurement_device_type 'STOE IPDS 2'
_diffrn_measurement_method 'rotation method'
_diffrn_radiation_collimation '0.5 mm diameter, monocapillary'
_diffrn_radiation_monochromator 'plane graphite'
_diffrn_radiation_polarisn_norm 0
_diffrn_radiation_source 'Mo K\a'
_diffrn_radiation_type 'Mo K\a'
_diffrn_radiation_wavelength 0.71073
_diffrn_reflns_av_R_equivalents 0.1125
_diffrn_reflns_av_sigmaI/netI 0.0075
_diffrn_reflns_limit_h_max 6
_diffrn_reflns_limit_h_min -6
_diffrn_reflns_limit_k_max 37
_diffrn_reflns_limit_k_min -37
_diffrn_reflns_limit_l_max 6
_diffrn_reflns_limit_l_min -6
_diffrn_reflns_number 2718
_diffrn_reflns_theta_full 31.82
_diffrn_reflns_theta_max 31.82
_diffrn_reflns_theta_min 3.22
_diffrn_source 'sealed X-ray tube, 12 x 0.4 mm long-fine focus'
_diffrn_source_current 40
_diffrn_source_power 2.00
_diffrn_source_voltage 50
_exptl_absorpt_coefficient_mu 36.603
_exptl_absorpt_correction_T_max 0.6353
_exptl_absorpt_correction_T_min 0.0215
_exptl_absorpt_correction_type integration
_exptl_absorpt_process_details X-Shape
_exptl_crystal_density_diffrn 7.896
_exptl_crystal_F_000 896
_exptl_crystal_size_max 0.50
_exptl_crystal_size_mid 0.32
_exptl_crystal_size_min 0.02
_refine_diff_density_max 10.64
_refine_diff_density_min -6.94
_refine_ls_extinction_coef 0.029(8)
_refine_ls_extinction_method 'B-C type 1 gaussian isotropic (Becker & Coppens, 1974)'
_refine_ls_goodness_of_fit_gt 3.73
_refine_ls_goodness_of_fit_ref 3.62
_refine_ls_number_parameters 19
_refine_ls_number_reflns 492
_refine_ls_number_restraints 0
_refine_ls_R_factor_all 0.0616
_refine_ls_R_factor_gt 0.0591
_refine_ls_shift/su_max 0.0476
_refine_ls_shift/su_mean 0.0147
_refine_ls_structure_factor_coef Fsqd
_refine_ls_weighting_details w=1/(\s^2^(I)+0.0016I^2^)
_refine_ls_weighting_scheme sigma
_refine_ls_wR_factor_gt 0.1764
_refine_ls_wR_factor_ref 0.1770
_reflns_number_gt 461
_reflns_number_total 492
_reflns_threshold_expression I>2\s(I)
_cod_data_source_file ja0641608si20060814_055548_10.cif
_cod_data_source_block ErTe3
_cod_original_sg_symbol_Hall '-C -2zc;-2x'
_cod_original_formula_sum 'Er1 Te3'
_cod_database_code 4110940

loop_
_symmetry_equiv_pos_site_id
_symmetry_equiv_pos_as_xyz
1 x,y,z
2 x,y,1/2-z
3 -x,y,z
4 -x,y,1/2-z
5 -x,-y,-z
6 -x,-y,1/2+z
7 x,-y,-z
8 x,-y,1/2+z
9 1/2+x,1/2+y,z
10 1/2+x,1/2+y,1/2-z
11 1/2-x,1/2+y,z
12 1/2-x,1/2+y,1/2-z
13 1/2-x,1/2-y,-z
14 1/2-x,1/2-y,1/2+z
15 1/2+x,1/2-y,-z
16 1/2+x,1/2-y,1/2+z

loop_
_atom_site_label
_atom_site_type_symbol
_atom_site_fract_x
_atom_site_fract_y
_atom_site_fract_z
_atom_site_adp_type
_atom_site_U_iso_or_equiv
_atom_site_symmetry_multiplicity
_atom_site_occupancy
_atom_site_calc_flag
Er1 Er 0 0.32980(5) 0.75 Uani 0.0170(4) 4 1 d
Te1 Te 0 0.20566(6) 0.75 Uani 0.0153(5) 4 1 d
Te2 Te 0.5 0.42803(7) 0.75 Uani 0.0215(6) 4 1 d
Te3 Te 0 0.42816(7) 0.25 Uani 0.0208(6) 4 1 d

loop_
_atom_site_aniso_label
_atom_site_aniso_type_symbol
_atom_site_aniso_U_11
_atom_site_aniso_U_22
_atom_site_aniso_U_33
_atom_site_aniso_U_12
_atom_site_aniso_U_13
_atom_site_aniso_U_23
Er1 Er 0.0149(7) 0.0238(7) 0.0125(6) 0 0 0
Te1 Te 0.0135(9) 0.0218(9) 0.0106(7) 0 0 0
Te2 Te 0.0225(13) 0.0255(10) 0.0165(9) 0 0 0
Te3 Te 0.0210(12) 0.0259(10) 0.0156(9) 0 0 0

loop_
_geom_angle_atom_site_label_1
_geom_angle_atom_site_label_2
_geom_angle_atom_site_label_3
_geom_angle_site_symmetry_1
_geom_angle_site_symmetry_3
_geom_angle
_geom_angle_publ_flag
Te1 Er1 Te1 . 13_456 73.50(3) yes
Te1 Er1 Te1 . 13_457 73.50(3) yes
Te1 Er1 Te1 . 13_556 73.50(3) yes
Te1 Er1 Te1 . 13_557 73.50(3) yes
Te1 Er1 Te2 . 1_455 139.26(3) yes
Te1 Er1 Te2 . . 139.26(3) yes
Te1 Er1 Te3 . . 139.28(2) yes
Te1 Er1 Te3 . 1_556 139.28(2) yes
Te1 Er1 Te1 13_456 . 73.50(3) yes
Te1 Er1 Te1 13_456 13_457 85.390(16) yes
Te1 Er1 Te1 13_456 13_556 85.353(16) yes
Te1 Er1 Te1 13_456 13_557 146.99(6) yes
Te1 Er1 Te2 13_456 1_455 76.87(3) yes
Te1 Er1 Te2 13_456 . 131.12(3) yes
Te1 Er1 Te3 13_456 . 76.88(3) yes
Te1 Er1 Te3 13_456 1_556 131.12(3) yes
Te1 Er1 Te1 13_457 . 73.50(3) yes
Te1 Er1 Te1 13_457 13_456 85.390(16) yes
Te1 Er1 Te1 13_457 13_556 146.99(6) yes
Te1 Er1 Te1 13_457 13_557 85.353(16) yes
Te1 Er1 Te2 13_457 1_455 76.87(3) yes
Te1 Er1 Te2 13_457 . 131.12(3) yes
Te1 Er1 Te3 13_457 . 131.12(3) yes
Te1 Er1 Te3 13_457 1_556 76.88(3) yes
Te1 Er1 Te1 13_556 . 73.50(3) yes
Te1 Er1 Te1 13_556 13_456 85.353(16) yes
Te1 Er1 Te1 13_556 13_457 146.99(6) yes
Te1 Er1 Te1 13_556 13_557 85.390(16) yes
Te1 Er1 Te2 13_556 1_455 131.12(3) yes
Te1 Er1 Te2 13_556 . 76.87(3) yes
Te1 Er1 Te3 13_556 . 76.88(3) yes
Te1 Er1 Te3 13_556 1_556 131.12(3) yes
Te1 Er1 Te1 13_557 . 73.50(3) yes
Te1 Er1 Te1 13_557 13_456 146.99(6) yes
Te1 Er1 Te1 13_557 13_457 85.353(16) yes
Te1 Er1 Te1 13_557 13_556 85.390(16) yes
Te1 Er1 Te2 13_557 1_455 131.12(3) yes
Te1 Er1 Te2 13_557 . 76.87(3) yes
Te1 Er1 Te3 13_557 . 131.12(3) yes
Te1 Er1 Te3 13_557 1_556 76.88(3) yes
Te2 Er1 Te2 1_455 . 81.49(4) yes
Te2 Er1 Te3 1_455 . 54.95(2) yes
Te2 Er1 Te3 1_455 1_556 54.95(2) yes
Te2 Er1 Te2 . 1_455 81.49(4) yes
Te2 Er1 Te3 . . 54.95(2) yes
Te2 Er1 Te3 . 1_556 54.95(2) yes
Te3 Er1 Te3 . 1_556 81.43(4) yes
Te3 Er1 Te3 1_556 . 81.43(4) yes
Er1 Te1 Er1 . 13_456 106.50(3) yes
Er1 Te1 Er1 . 13_457 106.50(3) yes
Er1 Te1 Er1 . 13_556 106.50(3) yes
Er1 Te1 Er1 . 13_557 106.50(3) yes
Er1 Te1 Er1 13_456 . 106.50(3) yes
Er1 Te1 Er1 13_456 13_457 85.390(17) yes
Er1 Te1 Er1 13_456 13_556 85.353(17) yes
Er1 Te1 Er1 13_456 13_557 146.99(6) yes
Er1 Te1 Er1 13_457 . 106.50(3) yes
Er1 Te1 Er1 13_457 13_456 85.390(17) yes
Er1 Te1 Er1 13_457 13_556 146.99(6) yes
Er1 Te1 Er1 13_457 13_557 85.353(17) yes
Er1 Te1 Er1 13_556 . 106.50(3) yes
Er1 Te1 Er1 13_556 13_456 85.353(17) yes
Er1 Te1 Er1 13_556 13_457 146.99(6) yes
Er1 Te1 Er1 13_556 13_557 85.390(17) yes
Er1 Te1 Er1 13_557 . 106.50(3) yes
Er1 Te1 Er1 13_557 13_456 146.99(6) yes
Er1 Te1 Er1 13_557 13_457 85.353(17) yes
Er1 Te1 Er1 13_557 13_556 85.390(17) yes
Er1 Te2 Er1 . 1_655 81.49(5) yes
Er1 Te2 Te3 . . 62.57(4) yes
Er1 Te2 Te3 . 1_556 62.57(4) yes
Er1 Te2 Te3 . 1_655 117.53(5) yes
Er1 Te2 Te3 . 1_656 117.53(5) yes
Er1 Te2 Er1 1_655 . 81.49(5) yes
Er1 Te2 Te3 1_655 . 117.53(5) yes
Er1 Te2 Te3 1_655 1_556 117.53(5) yes
Er1 Te2 Te3 1_655 1_655 62.57(4) yes
Er1 Te2 Te3 1_655 1_656 62.57(4) yes
Te3 Te2 Te3 . 1_556 90.02 yes
Te3 Te2 Te3 . 1_655 89.98 yes
Te3 Te2 Te3 . 1_656 179.87(9) yes
Te3 Te2 Te3 1_556 . 90.02 yes
Te3 Te2 Te3 1_556 1_655 179.87(9) yes
Te3 Te2 Te3 1_556 1_656 89.98 yes
Te3 Te2 Te3 1_655 . 89.98 yes
Te3 Te2 Te3 1_655 1_556 179.87(9) yes
Te3 Te2 Te3 1_655 1_656 90.02 yes
Te3 Te2 Te3 1_656 . 179.87(9) yes
Te3 Te2 Te3 1_656 1_556 89.98 yes
Te3 Te2 Te3 1_656 1_655 90.02 yes
Er1 Te3 Er1 1_554 . 81.43(5) yes
Er1 Te3 Te2 1_554 1_454 62.47(4) yes
Er1 Te3 Te2 1_554 1_455 117.42(5) yes
Er1 Te3 Te2 1_554 1_554 62.47(4) yes
Er1 Te3 Te2 1_554 . 117.42(5) yes
Er1 Te3 Er1 . 1_554 81.43(5) yes
Er1 Te3 Te2 . 1_454 117.42(5) yes
Er1 Te3 Te2 . 1_455 62.47(4) yes
Er1 Te3 Te2 . 1_554 117.42(5) yes
Er1 Te3 Te2 . . 62.47(4) yes
Te2 Te3 Te2 1_454 1_455 90.02 yes
Te2 Te3 Te2 1_454 1_554 89.98 yes
Te2 Te3 Te2 1_454 . 179.87(8) yes
Te2 Te3 Te2 1_455 1_454 90.02 yes
Te2 Te3 Te2 1_455 1_554 179.87(8) yes
Te2 Te3 Te2 1_455 . 89.98 yes
Te2 Te3 Te2 1_554 1_454 89.98 yes
Te2 Te3 Te2 1_554 1_455 179.87(8) yes
Te2 Te3 Te2 1_554 . 90.02 yes
Te2 Te3 Te2 . 1_454 179.87(8) yes
Te2 Te3 Te2 . 1_455 89.98 yes
Te2 Te3 Te2 . 1_554 90.02 yes

loop_
_geom_bond_atom_site_label_1
_geom_bond_atom_site_label_2
_geom_bond_site_symmetry_2
_geom_bond_distance
_geom_bond_publ_flag
Er1 Te1 . 3.138(2) yes
Er1 Te1 13_456 3.1550(6) yes
Er1 Te1 13_457 3.1550(6) yes
Er1 Te1 13_556 3.1550(6) yes
Er1 Te1 13_557 3.1550(6) yes
Er1 Te2 1_455 3.2767(17) yes
Er1 Te2 . 3.2767(17) yes
Er1 Te3 . 3.2796(16) yes
Er1 Te3 1_556 3.2796(16) yes
Te2 Te3 . 3.025 yes
Te2 Te3 1_556 3.025 yes
Te2 Te3 1_655 3.025 yes
Te2 Te3 1_656 3.025 yes
